data_7013546
loop_
_publ_author_name
'Burrows, Andrew D.'
'Mahon, Mary F.'
'Varrone, Maurizio'

_publ_section_title
;
 The synthesis and late transition metal chemistry of 7-aza-N-indolyl
 phosphines and the activity of their palladium complexes in CO?ethene
 co-polymerisation
;
_journal_issue 24
_journal_name_full 'Dalton Transactions'
_journal_page_first 4718
_journal_paper_doi 10.1039/b309882f
_journal_year 2003
_chemical_formula_sum 'C15 H13 Cl2 N4 P Pd'
_chemical_formula_weight 457.56
_chemical_name_systematic
;
?
;
_space_group_IT_number 14
_symmetry_cell_setting monoclinic
_symmetry_space_group_name_Hall '-P 2ybc'
_symmetry_space_group_name_H-M 'P 1 21/c 1'
_atom_sites_solution_hydrogens geom
_atom_sites_solution_primary direct
_atom_sites_solution_secondary difmap
_audit_creation_method SHELXL-97
_cell_angle_alpha 90.00
_cell_angle_beta 99.0630(4)
_cell_angle_gamma 90.00
_cell_formula_units_Z 4
_cell_length_a 8.74000(10)
_cell_length_b 10.87000(10)
_cell_length_c 17.4600(2)
_cell_measurement_reflns_used 25
_cell_measurement_temperature 150(2)
_cell_measurement_theta_max 18
_cell_measurement_theta_min 12
_cell_volume 1638.06(3)
_computing_data_reduction 'Denzo and Scalepack (otwinowski & Minor, 1997)'
_computing_molecular_graphics 'ORTEX (P.McArdle, 1995)'
_computing_publication_material 'SHELXL-97/2 (Sheldrick,1997)'
_computing_structure_refinement 'SHELXL-97 (Sheldrick, 1997)'
_computing_structure_solution 'SHELXS-97 (Sheldrick, 1990)'
_diffrn_ambient_temperature 150(2)
_diffrn_measured_fraction_theta_full 0.997
_diffrn_measured_fraction_theta_max 0.997
_diffrn_measurement_device_type KappaCCD
_diffrn_measurement_method KappaCCD
_diffrn_radiation_monochromator graphite
_diffrn_radiation_source 'fine-focus sealed tube'
_diffrn_radiation_type MoK\a
_diffrn_radiation_wavelength 0.71073
_diffrn_reflns_av_R_equivalents 0.0334
_diffrn_reflns_av_sigmaI/netI 0.0216
_diffrn_reflns_limit_h_max 12
_diffrn_reflns_limit_h_min 0
_diffrn_reflns_limit_k_max 15
_diffrn_reflns_limit_k_min -15
_diffrn_reflns_limit_l_max 24
_diffrn_reflns_limit_l_min -24
_diffrn_reflns_number 33639
_diffrn_reflns_theta_full 30.03
_diffrn_reflns_theta_max 30.03
_diffrn_reflns_theta_min 3.59
_exptl_absorpt_coefficient_mu 1.559
_exptl_absorpt_correction_type none
_exptl_crystal_colour Yellow
_exptl_crystal_density_diffrn 1.855
_exptl_crystal_density_method 'not measured'
_exptl_crystal_description Block
_exptl_crystal_F_000 904
_exptl_crystal_size_max 0.30
_exptl_crystal_size_mid 0.30
_exptl_crystal_size_min 0.30
_refine_diff_density_max 0.601
_refine_diff_density_min -0.947
_refine_diff_density_rms 0.108
_refine_ls_extinction_coef 0.0096(4)
_refine_ls_extinction_expression Fc^*^=kFc[1+0.001xFc^2^\l^3^/sin(2\q)]^-1/4^
_refine_ls_extinction_method SHELXL
_refine_ls_goodness_of_fit_ref 1.115
_refine_ls_hydrogen_treatment mixed
_refine_ls_matrix_type full
_refine_ls_number_parameters 209
_refine_ls_number_reflns 4771
_refine_ls_number_restraints 0
_refine_ls_restrained_S_all 1.115
_refine_ls_R_factor_all 0.0233
_refine_ls_R_factor_gt 0.0222
_refine_ls_shift/su_max 0.001
_refine_ls_shift/su_mean 0.000
_refine_ls_structure_factor_coef Fsqd
_refine_ls_weighting_details 'calc w=1/[\s^2^(Fo^2^)+(0.0191P)^2^+1.5635P] where P=(Fo^2^+2Fc^2^)/3'
_refine_ls_weighting_scheme calc
_refine_ls_wR_factor_gt 0.0531
_refine_ls_wR_factor_ref 0.0537
_reflns_number_gt 4577
_reflns_number_total 4771
_reflns_threshold_expression >2sigma(I)
_cod_data_source_file b309882f.txt
_cod_data_source_block compound1b_k00adb9
_cod_depositor_comments
;
The following automatic conversions were performed:
'_symmetry_cell_setting' value 'Monoclinic' changed to 'monoclinic'
according to '/home/saulius/struct/CIF-dictionaries/cif_core.dic'
dictionary named 'cif_core.dic' version 2.4.1 from 2010-06-29.

Automatic conversion script
Id: cif_fix_enum 1527 2010-12-29 10:47:43Z saulius 
;
_cod_original_sg_symbol_H-M P21/c
_cod_database_code 7013546

loop_
_symmetry_equiv_pos_as_xyz
'x, y, z'
'-x, y+1/2, -z+1/2'
'-x, -y, -z'
'x, -y-1/2, z-1/2'

loop_
_atom_site_label
_atom_site_type_symbol
_atom_site_fract_x
_atom_site_fract_y
_atom_site_fract_z
_atom_site_U_iso_or_equiv
_atom_site_adp_type
_atom_site_occupancy
_atom_site_symmetry_multiplicity
_atom_site_calc_flag
_atom_site_refinement_flags
_atom_site_disorder_assembly
_atom_site_disorder_group
Pd Pd 0.323150(12) 0.291049(10) 0.227905(6) 0.01179(5) Uani 1 1 d . . .
Cl1 Cl 0.18913(4) 0.33999(4) 0.10458(2) 0.01793(8) Uani 1 1 d . . .
Cl2 Cl 0.44505(5) 0.12433(4) 0.18463(2) 0.02109(9) Uani 1 1 d . . .
P P 0.43116(4) 0.24004(4) 0.34517(2) 0.01241(8) Uani 1 1 d . . .
N1 N 0.22728(15) 0.43453(12) 0.28047(7) 0.0141(2) Uani 1 1 d . . .
N2 N 0.35220(16) 0.34503(13) 0.39845(8) 0.0158(2) Uani 1 1 d . . .
C1 C 0.1345(2) 0.52672(16) 0.24937(10) 0.0202(3) Uani 1 1 d . . .
H1 H 0.1109 0.5339 0.1946 0.024 Uiso 1 1 calc R . .
C2 C 0.0723(2) 0.61175(17) 0.29581(11) 0.0255(4) Uani 1 1 d . . .
H2 H 0.0068 0.6751 0.2718 0.031 Uiso 1 1 calc R . .
C3 C 0.1035(2) 0.60619(16) 0.37621(11) 0.0232(3) Uani 1 1 d . . .
H3 H 0.0587 0.6633 0.4074 0.028 Uiso 1 1 calc R . .
C4 C 0.20315(19) 0.51369(15) 0.40958(9) 0.0169(3) Uani 1 1 d . . .
C5 C 0.2660(2) 0.46995(17) 0.48634(10) 0.0213(3) Uani 1 1 d . . .
H5 H 0.2487 0.5053 0.5340 0.026 Uiso 1 1 calc R . .
C6 C 0.3542(2) 0.36941(16) 0.47826(9) 0.0197(3) Uani 1 1 d . . .
H6 H 0.4088 0.3226 0.5198 0.024 Uiso 1 1 calc R . .
C7 C 0.25966(17) 0.43343(14) 0.35792(9) 0.0136(3) Uani 1 1 d . . .
N3 N 0.62381(15) 0.24239(13) 0.36789(8) 0.0160(2) Uani 1 1 d . . .
C8 C 0.7161(2) 0.19427(17) 0.43397(10) 0.0211(3) Uani 1 1 d . . .
H8 H 0.6815 0.1437 0.4722 0.025 Uiso 1 1 calc R . .
C9 C 0.8638(2) 0.23285(18) 0.43364(10) 0.0238(3) Uani 1 1 d . . .
H9 H 0.9512 0.2132 0.4713 0.029 Uiso 1 1 calc R . .
C10 C 0.8646(2) 0.30781(18) 0.36690(11) 0.0236(3) Uani 1 1 d . . .
H10 H 0.9528 0.3473 0.3524 0.028 Uiso 1 1 calc R . .
C11 C 0.71812(19) 0.31334(16) 0.32752(10) 0.0192(3) Uani 1 1 d . . .
H11 H 0.6854 0.3575 0.2809 0.023 Uiso 1 1 calc R . .
N4 N 0.38413(15) 0.10682(13) 0.38353(8) 0.0156(2) Uani 1 1 d . . .
C12 C 0.4531(2) -0.00667(16) 0.37216(10) 0.0206(3) Uani 1 1 d . . .
H12 H 0.5555 -0.0183 0.3616 0.025 Uiso 1 1 calc R . .
C13 C 0.3490(2) -0.09712(17) 0.37876(10) 0.0239(3) Uani 1 1 d . . .
H13 H 0.3664 -0.1830 0.3748 0.029 Uiso 1 1 calc R . .
C14 C 0.2085(2) -0.04033(18) 0.39264(11) 0.0263(4) Uani 1 1 d . . .
H14 H 0.1156 -0.0817 0.3992 0.032 Uiso 1 1 calc R . .
C15 C 0.23132(19) 0.08309(17) 0.39478(11) 0.0222(3) Uani 1 1 d . . .
H15 H 0.1566 0.1433 0.4026 0.027 Uiso 1 1 calc R . .

loop_
_atom_site_aniso_label
_atom_site_aniso_U_11
_atom_site_aniso_U_22
_atom_site_aniso_U_33
_atom_site_aniso_U_23
_atom_site_aniso_U_13
_atom_site_aniso_U_12
Pd 0.01106(7) 0.01330(7) 0.01083(7) 0.00000(4) 0.00116(4) 0.00020(4)
Cl1 0.01645(17) 0.02244(19) 0.01373(16) 0.00079(13) -0.00128(12) -0.00022(13)
Cl2 0.02569(19) 0.01983(18) 0.01809(18) -0.00279(14) 0.00445(14) 0.00636(14)
P 0.01114(16) 0.01413(18) 0.01194(17) 0.00072(13) 0.00172(13) 0.00171(13)
N1 0.0132(6) 0.0145(6) 0.0144(6) 0.0000(5) 0.0017(4) 0.0008(5)
N2 0.0184(6) 0.0163(6) 0.0124(6) 0.0003(5) 0.0020(5) 0.0038(5)
C1 0.0218(8) 0.0185(8) 0.0197(7) 0.0023(6) 0.0008(6) 0.0053(6)
C2 0.0276(9) 0.0208(8) 0.0270(9) 0.0011(7) 0.0004(7) 0.0105(7)
C3 0.0263(8) 0.0186(8) 0.0251(8) -0.0033(6) 0.0054(7) 0.0070(6)
C4 0.0183(7) 0.0150(7) 0.0179(7) -0.0026(6) 0.0044(6) 0.0003(6)
C5 0.0244(8) 0.0234(8) 0.0165(7) -0.0037(6) 0.0047(6) 0.0015(6)
C6 0.0242(8) 0.0227(8) 0.0120(7) -0.0012(6) 0.0023(6) 0.0026(6)
C7 0.0122(6) 0.0126(7) 0.0159(7) 0.0002(5) 0.0021(5) 0.0000(5)
N3 0.0121(6) 0.0204(6) 0.0153(6) 0.0027(5) 0.0014(5) 0.0006(5)
C8 0.0175(7) 0.0304(9) 0.0146(7) 0.0030(6) 0.0001(6) 0.0044(6)
C9 0.0153(7) 0.0336(9) 0.0208(8) -0.0075(7) -0.0021(6) 0.0045(7)
C10 0.0153(7) 0.0273(9) 0.0285(9) -0.0060(7) 0.0048(6) -0.0037(6)
C11 0.0170(7) 0.0212(7) 0.0202(7) 0.0011(6) 0.0051(6) -0.0026(6)
N4 0.0130(6) 0.0160(6) 0.0186(6) 0.0031(5) 0.0049(5) 0.0021(5)
C12 0.0242(8) 0.0173(7) 0.0217(8) 0.0022(6) 0.0083(6) 0.0057(6)
C13 0.0339(9) 0.0172(8) 0.0210(8) 0.0021(6) 0.0052(7) -0.0006(7)
C14 0.0203(8) 0.0288(9) 0.0288(9) 0.0091(7) 0.0012(7) -0.0052(7)
C15 0.0141(7) 0.0251(8) 0.0287(9) 0.0086(7) 0.0076(6) 0.0030(6)

loop_
_atom_type_symbol
_atom_type_description
_atom_type_scat_dispersion_real
_atom_type_scat_dispersion_imag
_atom_type_scat_source
C C 0.0033 0.0016 'International Tables Vol C Tables 4.2.6.8 and 6.1.1.4'
H H 0.0000 0.0000 'International Tables Vol C Tables 4.2.6.8 and 6.1.1.4'
N N 0.0061 0.0033 'International Tables Vol C Tables 4.2.6.8 and 6.1.1.4'
P P 0.1023 0.0942 'International Tables Vol C Tables 4.2.6.8 and 6.1.1.4'
Pd Pd -0.9988 1.0072 'International Tables Vol C Tables 4.2.6.8 and 6.1.1.4'
Cl Cl 0.1484 0.1585 'International Tables Vol C Tables 4.2.6.8 and 6.1.1.4'

loop_
_geom_angle_atom_site_label_1
_geom_angle_atom_site_label_2
_geom_angle_atom_site_label_3
_geom_angle
_geom_angle_site_symmetry_1
_geom_angle_site_symmetry_3
_geom_angle_publ_flag
N1 Pd P 85.44(4) . . ?
N1 Pd Cl2 172.78(4) . . ?
P Pd Cl2 87.341(15) . . ?
N1 Pd Cl1 93.33(4) . . ?
P Pd Cl1 175.551(14) . . ?
Cl2 Pd Cl1 93.878(14) . . ?
N3 P N4 102.73(7) . . ?
N3 P N2 110.11(7) . . ?
N4 P N2 102.53(7) . . ?
N3 P Pd 119.30(5) . . ?
N4 P Pd 119.80(5) . . ?
N2 P Pd 101.01(5) . . ?
C7 N1 C1 115.59(14) . . ?
C7 N1 Pd 114.13(10) . . ?
C1 N1 Pd 130.25(11) . . ?
C7 N2 C6 106.87(13) . . ?
C7 N2 P 116.53(11) . . ?
C6 N2 P 136.61(12) . . ?
N1 C1 C2 121.54(15) . . ?
C3 C2 C1 121.74(16) . . ?
C2 C3 C4 117.62(15) . . ?
C3 C4 C7 116.13(15) . . ?
C3 C4 C5 138.10(16) . . ?
C7 C4 C5 105.73(14) . . ?
C6 C5 C4 107.90(14) . . ?
C5 C6 N2 109.50(14) . . ?
N1 C7 N2 122.63(14) . . ?
N1 C7 C4 127.31(14) . . ?
N2 C7 C4 110.00(13) . . ?
C11 N3 C8 108.21(13) . . ?
C11 N3 P 122.81(11) . . ?
C8 N3 P 128.22(12) . . ?
C9 C8 N3 107.79(15) . . ?
C8 C9 C10 107.91(15) . . ?
C11 C10 C9 108.33(16) . . ?
C10 C11 N3 107.74(15) . . ?
C12 N4 C15 107.35(14) . . ?
C12 N4 P 124.53(11) . . ?
C15 N4 P 120.92(11) . . ?
C13 C12 N4 108.46(15) . . ?
C12 C13 C14 107.90(16) . . ?
C15 C14 C13 107.76(16) . . ?
C14 C15 N4 108.49(15) . . ?

loop_
_geom_bond_atom_site_label_1
_geom_bond_atom_site_label_2
_geom_bond_distance
_geom_bond_site_symmetry_2
_geom_bond_publ_flag
Pd N1 2.0541(13) . ?
Pd P 2.1867(4) . ?
Pd Cl2 2.2899(4) . ?
Pd Cl1 2.3446(4) . ?
P N3 1.6681(14) . ?
P N4 1.6737(14) . ?
P N2 1.6871(14) . ?
N1 C7 1.3373(19) . ?
N1 C1 1.348(2) . ?
N2 C7 1.3777(19) . ?
N2 C6 1.416(2) . ?
C1 C2 1.395(2) . ?
C2 C3 1.389(3) . ?
C3 C4 1.396(2) . ?
C4 C7 1.400(2) . ?
C4 C5 1.447(2) . ?
C5 C6 1.357(2) . ?
N3 C11 1.398(2) . ?
N3 C8 1.401(2) . ?
C8 C9 1.359(2) . ?
C9 C10 1.423(3) . ?
C10 C11 1.356(2) . ?
N4 C12 1.401(2) . ?
N4 C15 1.404(2) . ?
C12 C13 1.357(3) . ?
C13 C14 1.429(3) . ?
C14 C15 1.356(3) . ?
